data_4329465
loop_
_publ_author_name
'Oliver Kluge'
'Harald Krautscheid'

_publ_section_title
;
 Trialkylphosphine-Stabilized Copper(I) Gallium(III) Phenylchalcogenolate
 Complexes: Crystal Structures and Generation of Ternary Semiconductors by
 Thermolysis
;
_journal_name_full 'Inorganic Chemistry'
_journal_page_first 6655
_journal_page_last 6666
_journal_paper_doi 10.1021/ic300278v
_journal_volume 51
_journal_year 2012
_chemical_formula_moiety 'C43 H65 Cu2 Ga P2 S3 Se'
_chemical_formula_sum 'C43 H65 Cu2 Ga P2 S3 Se'
_chemical_formula_weight 1015.83
_chemical_name_systematic
;
 (\m~2~-phenylselenido)-tris(\m~2~-phenylsulfido)-bis(triisopropylphosphine)
-methyl-di-copper-gallium
;
_space_group_IT_number 14
_symmetry_cell_setting monoclinic
_symmetry_Int_Tables_number 14
_symmetry_space_group_name_Hall '-P 2ybc'
_symmetry_space_group_name_H-M 'P 1 21/c 1'
_atom_sites_solution_hydrogens geom
_atom_sites_solution_primary direct
_atom_sites_solution_secondary difmap
_audit_creation_method SHELXL-97
_cell_angle_alpha 90.00
_cell_angle_beta 113.241(3)
_cell_angle_gamma 90.00
_cell_formula_units_Z 4
_cell_length_a 12.1909(5)
_cell_length_b 39.5081(12)
_cell_length_c 10.7364(4)
_cell_measurement_reflns_used 40599
_cell_measurement_temperature 180(2)
_cell_measurement_theta_max 26.16
_cell_measurement_theta_min 1.82
_cell_volume 4751.5(3)
_computing_cell_refinement 'STOE X-AREA'
_computing_data_collection 'STOE X-AREA'
_computing_data_reduction 'STOE X-RED'
_computing_structure_refinement 'SHELXL-97 (Sheldrick, 1997)'
_computing_structure_solution 'SIR 92'
_diffrn_ambient_temperature 180(2)
_diffrn_detector 'image plate (34 cm diameter / schwenk)'
_diffrn_detector_area_resol_mean 6.67
_diffrn_detector_type STOE
_diffrn_measured_fraction_theta_full 0.993
_diffrn_measured_fraction_theta_max 0.993
_diffrn_measurement_details ' 287 frames, detector distance = 130 mm'
_diffrn_measurement_device '2-circle goniometer'
_diffrn_measurement_device_type 'STOE IPDS 2T'
_diffrn_measurement_method 'rotation method'
_diffrn_radiation_collimation '0.5 mm diameter, multiple pinhole'
_diffrn_radiation_monochromator 'plane graphite'
_diffrn_radiation_polarisn_norm 0
_diffrn_radiation_type 'Mo K\a'
_diffrn_radiation_wavelength 0.71073
_diffrn_reflns_av_R_equivalents 0.0386
_diffrn_reflns_av_sigmaI/netI 0.0292
_diffrn_reflns_limit_h_max 13
_diffrn_reflns_limit_h_min -15
_diffrn_reflns_limit_k_max 48
_diffrn_reflns_limit_k_min -48
_diffrn_reflns_limit_l_max 13
_diffrn_reflns_limit_l_min -13
_diffrn_reflns_number 32367
_diffrn_reflns_theta_full 26.11
_diffrn_reflns_theta_max 26.11
_diffrn_reflns_theta_min 1.82
_diffrn_source 'sealed X-ray tube, 12 x 0.4 mm long-fine focus'
_diffrn_source_current 40
_diffrn_source_power 2.00
_diffrn_source_voltage 50
_exptl_absorpt_coefficient_mu 2.443
_exptl_absorpt_correction_T_max 0.6331
_exptl_absorpt_correction_T_min 0.4410
_exptl_absorpt_correction_type integration
_exptl_absorpt_process_details 'STOE X-RED'
_exptl_crystal_colour colourless
_exptl_crystal_density_diffrn 1.420
_exptl_crystal_description needle
_exptl_crystal_F_000 2096
_exptl_crystal_size_max 0.41
_exptl_crystal_size_mid 0.28
_exptl_crystal_size_min 0.14
_refine_diff_density_max 1.370
_refine_diff_density_min -0.761
_refine_diff_density_rms 0.092
_refine_ls_extinction_method none
_refine_ls_goodness_of_fit_ref 1.037
_refine_ls_hydrogen_treatment constr
_refine_ls_matrix_type full
_refine_ls_number_parameters 482
_refine_ls_number_reflns 9396
_refine_ls_number_restraints 1
_refine_ls_restrained_S_all 1.038
_refine_ls_R_factor_all 0.0605
_refine_ls_R_factor_gt 0.0519
_refine_ls_shift/su_max 0.002
_refine_ls_shift/su_mean 0.000
_refine_ls_structure_factor_coef Fsqd
_refine_ls_weighting_details 'calc w=1/[\s^2^(Fo^2^)+(0.0666P)^2^+11.6944P] where P=(Fo^2^+2Fc^2^)/3'
_refine_ls_weighting_scheme calc
_refine_ls_wR_factor_gt 0.1345
_refine_ls_wR_factor_ref 0.1398
_reflns_number_gt 7999
_reflns_number_total 9396
_reflns_threshold_expression >2sigma(I)
_cod_data_source_file ic300278v_si_002_13.cif
_cod_data_source_block 13
_cod_original_sg_symbol_H-M 'P 21/c'
_cod_database_code 4329465

loop_
_symmetry_equiv_pos_as_xyz
'x, y, z'
'-x, y+1/2, -z+1/2'
'-x, -y, -z'
'x, -y-1/2, z-1/2'

loop_
_atom_site_label
_atom_site_type_symbol
_atom_site_fract_x
_atom_site_fract_y
_atom_site_fract_z
_atom_site_U_iso_or_equiv
_atom_site_adp_type
_atom_site_occupancy
_atom_site_symmetry_multiplicity
_atom_site_calc_flag
_atom_site_refinement_flags
_atom_site_disorder_assembly
_atom_site_disorder_group
Cu1 Cu 0.68852(5) 0.605262(15) 0.84367(6) 0.04599(16) Uani 1 1 d . . .
Cu2 Cu 0.49005(4) 0.661583(13) 0.57558(5) 0.03716(14) Uani 1 1 d . . .
Ga1 Ga 0.78844(4) 0.637127(14) 0.61878(5) 0.04316(14) Uani 1 1 d . . .
S1 S 0.87125(16) 0.63462(5) 0.85488(19) 0.0355(6) Uiso 0.901(3) 1 d P A 1
Se1 Se 0.8620(5) 0.63949(15) 0.8663(6) 0.0248(17) Uiso 0.099(3) 1 d P A 2
S2 S 0.6599(2) 0.59210(7) 0.5688(3) 0.0421(8) Uiso 0.678(3) 1 d P A 1
Se2 Se 0.65573(16) 0.58754(5) 0.5881(2) 0.0318(6) Uiso 0.322(3) 1 d P A 2
S3 S 0.66396(16) 0.68312(6) 0.56761(19) 0.0346(6) Uiso 0.881(3) 1 d P A 1
Se3 Se 0.6624(4) 0.68960(15) 0.5663(5) 0.0286(17) Uiso 0.119(3) 1 d P A 2
S4 S 0.5424(2) 0.65219(8) 0.8030(3) 0.0262(7) Uiso 0.535(3) 1 d P A 1
Se4 Se 0.53760(11) 0.64522(4) 0.79862(13) 0.0309(4) Uiso 0.465(3) 1 d P A 2
P1 P 0.73060(10) 0.55847(3) 0.97314(12) 0.0389(2) Uani 1 1 d . A .
P2 P 0.31552(9) 0.66350(3) 0.39913(11) 0.0372(2) Uani 1 1 d . A .
C1 C 0.9018(5) 0.63834(19) 0.5306(7) 0.0742(18) Uani 1 1 d . A .
H1A H 0.9816 0.6361 0.5978 0.111 Uiso 1 1 calc R . .
H1B H 0.8941 0.6595 0.4836 0.111 Uiso 1 1 calc R . .
H1C H 0.8852 0.6200 0.4670 0.111 Uiso 1 1 calc R . .
C2 C 0.8770(4) 0.67956(12) 0.9082(5) 0.0473(11) Uani 1 1 d . . .
C3 C 0.9329(5) 0.70354(15) 0.8581(6) 0.0624(15) Uani 1 1 d . A .
H3 H 0.9623 0.6973 0.7935 0.075 Uiso 1 1 calc R . .
C4 C 0.9448(6) 0.73665(17) 0.9044(7) 0.080(2) Uani 1 1 d . . .
H4 H 0.9804 0.7527 0.8692 0.096 Uiso 1 1 calc R A .
C5 C 0.9041(6) 0.74583(17) 1.0024(8) 0.083(2) Uani 1 1 d . A .
H5 H 0.9142 0.7679 1.0348 0.100 Uiso 1 1 calc R . .
C6 C 0.8488(5) 0.72244(17) 1.0522(7) 0.0739(18) Uani 1 1 d . . .
H6 H 0.8205 0.7288 1.1175 0.089 Uiso 1 1 calc R A .
C7 C 0.8348(4) 0.68910(15) 1.0054(5) 0.0550(12) Uani 1 1 d . A .
H7 H 0.7972 0.6733 1.0394 0.066 Uiso 1 1 calc R . .
C8 C 0.7488(5) 0.55294(14) 0.5778(5) 0.0557(12) Uani 1 1 d . . .
C9 C 0.8730(5) 0.55252(16) 0.6336(7) 0.0739(17) Uani 1 1 d . A .
H9 H 0.9149 0.5721 0.6727 0.089 Uiso 1 1 calc R . .
C10 C 0.9346(7) 0.52337(19) 0.6317(9) 0.092(2) Uani 1 1 d . . .
H10 H 1.0176 0.5239 0.6681 0.111 Uiso 1 1 calc R A .
C11 C 0.8774(9) 0.49363(19) 0.5779(9) 0.092(2) Uani 1 1 d . A .
H11 H 0.9205 0.4742 0.5781 0.111 Uiso 1 1 calc R . .
C12 C 0.7558(9) 0.49335(17) 0.5241(7) 0.087(2) Uani 1 1 d . . .
H12 H 0.7155 0.4734 0.4874 0.104 Uiso 1 1 calc R A .
C13 C 0.6908(6) 0.52256(16) 0.5231(6) 0.0709(16) Uani 1 1 d . A .
H13 H 0.6078 0.5218 0.4855 0.085 Uiso 1 1 calc R . .
C14 C 0.6325(4) 0.69253(12) 0.3902(5) 0.0422(10) Uani 1 1 d . . .
C15 C 0.6147(5) 0.72611(13) 0.3471(6) 0.0568(13) Uani 1 1 d . A .
H15 H 0.6232 0.7434 0.4091 0.068 Uiso 1 1 calc R . .
C16 C 0.5843(6) 0.73377(15) 0.2112(7) 0.0692(16) Uani 1 1 d . . .
H16 H 0.5717 0.7562 0.1824 0.083 Uiso 1 1 calc R A .
C17 C 0.5728(6) 0.70853(16) 0.1193(6) 0.0667(15) Uani 1 1 d . A .
H17 H 0.5515 0.7138 0.0283 0.080 Uiso 1 1 calc R . .
C18 C 0.5925(5) 0.67547(15) 0.1613(5) 0.0582(13) Uani 1 1 d . . .
H18 H 0.5862 0.6585 0.0989 0.070 Uiso 1 1 calc R A .
C19 C 0.6220(4) 0.66718(12) 0.2965(5) 0.0468(10) Uani 1 1 d . A .
H19 H 0.6346 0.6447 0.3241 0.056 Uiso 1 1 calc R . .
C20 C 0.4010(4) 0.62619(13) 0.7984(4) 0.0449(10) Uani 1 1 d . . .
C21 C 0.3259(5) 0.64409(16) 0.8436(5) 0.0591(13) Uani 1 1 d . A .
H21 H 0.3437 0.6664 0.8717 0.071 Uiso 1 1 calc R . .
C22 C 0.2242(5) 0.62891(19) 0.8474(6) 0.0688(17) Uani 1 1 d . . .
H22 H 0.1746 0.6411 0.8782 0.083 Uiso 1 1 calc R A .
C23 C 0.1968(5) 0.5958(2) 0.8055(6) 0.0721(17) Uani 1 1 d . A .
H23 H 0.1287 0.5857 0.8080 0.086 Uiso 1 1 calc R . .
C24 C 0.2704(5) 0.57767(17) 0.7602(7) 0.0702(16) Uani 1 1 d . . .
H24 H 0.2522 0.5553 0.7323 0.084 Uiso 1 1 calc R A .
C25 C 0.3710(5) 0.59274(14) 0.7563(6) 0.0582(13) Uani 1 1 d . A .
H25 H 0.4199 0.5804 0.7250 0.070 Uiso 1 1 calc R . .
C26 C 0.7049(5) 0.51842(14) 0.8767(6) 0.0613(14) Uani 1 1 d . . .
H26 H 0.7572 0.5193 0.8270 0.074 Uiso 1 1 calc R A .
C27 C 0.7348(7) 0.48530(16) 0.9559(9) 0.094(2) Uani 1 1 d . A .
H27A H 0.6809 0.4820 1.0001 0.141 Uiso 1 1 calc R . .
H27B H 0.8152 0.4862 1.0225 0.141 Uiso 1 1 calc R . .
H27C H 0.7271 0.4669 0.8948 0.141 Uiso 1 1 calc R . .
C28 C 0.5767(5) 0.51729(18) 0.7678(7) 0.0759(18) Uani 1 1 d . A .
H28A H 0.5652 0.4966 0.7171 0.114 Uiso 1 1 calc R . .
H28B H 0.5641 0.5362 0.7077 0.114 Uiso 1 1 calc R . .
H28C H 0.5210 0.5183 0.8106 0.114 Uiso 1 1 calc R . .
C29 C 0.6439(6) 0.55224(16) 1.0804(7) 0.0682(15) Uani 1 1 d . . .
H29 H 0.5717 0.5401 1.0225 0.082 Uiso 1 1 calc R A .
C30 C 0.7012(8) 0.5299(2) 1.2058(8) 0.097(2) Uani 1 1 d . A .
H30A H 0.7706 0.5411 1.2697 0.145 Uiso 1 1 calc R . .
H30B H 0.7241 0.5087 1.1800 0.145 Uiso 1 1 calc R . .
H30C H 0.6450 0.5261 1.2466 0.145 Uiso 1 1 calc R . .
C31 C 0.6011(7) 0.5840(2) 1.1148(7) 0.089(2) Uani 1 1 d . A .
H31A H 0.5479 0.5792 1.1588 0.134 Uiso 1 1 calc R . .
H31B H 0.5596 0.5968 1.0336 0.134 Uiso 1 1 calc R . .
H31C H 0.6678 0.5969 1.1747 0.134 Uiso 1 1 calc R . .
C32 C 0.8894(4) 0.55551(13) 1.0898(6) 0.0585(14) Uani 1 1 d . . .
H32 H 0.8982 0.5353 1.1456 0.070 Uiso 1 1 calc R A .
C33 C 0.9703(5) 0.55135(17) 1.0155(9) 0.084(2) Uani 1 1 d . A .
H33A H 0.9624 0.5706 0.9582 0.126 Uiso 1 1 calc R . .
H33B H 0.9486 0.5312 0.9611 0.126 Uiso 1 1 calc R . .
H33C H 1.0515 0.5495 1.0797 0.126 Uiso 1 1 calc R . .
C34 C 0.9212(6) 0.58625(17) 1.1855(7) 0.0788(19) Uani 1 1 d . A .
H34A H 1.0022 0.5842 1.2501 0.118 Uiso 1 1 calc R . .
H34B H 0.8685 0.5871 1.2323 0.118 Uiso 1 1 calc R . .
H34C H 0.9128 0.6066 1.1336 0.118 Uiso 1 1 calc R . .
C35 C 0.1903(4) 0.67030(14) 0.4512(5) 0.0526(12) Uani 1 1 d . . .
H35 H 0.1841 0.6495 0.4978 0.063 Uiso 1 1 calc R A .
C36 C 0.2154(5) 0.69863(16) 0.5560(6) 0.0634(14) Uani 1 1 d . A .
H36A H 0.2130 0.7201 0.5131 0.095 Uiso 1 1 calc R . .
H36B H 0.2929 0.6954 0.6269 0.095 Uiso 1 1 calc R . .
H36C H 0.1560 0.6982 0.5939 0.095 Uiso 1 1 calc R . .
C37 C 0.0674(5) 0.67504(17) 0.3343(6) 0.0649(15) Uani 1 1 d . A .
H37A H 0.0074 0.6773 0.3706 0.097 Uiso 1 1 calc R . .
H37B H 0.0498 0.6557 0.2754 0.097 Uiso 1 1 calc R . .
H37C H 0.0686 0.6950 0.2840 0.097 Uiso 1 1 calc R . .
C38 C 0.3149(4) 0.69651(12) 0.2753(5) 0.0488(11) Uani 1 1 d . . .
H38 H 0.3879 0.6927 0.2597 0.059 Uiso 1 1 calc R A .
C39 C 0.3289(6) 0.73194(13) 0.3381(7) 0.0688(16) Uani 1 1 d . A .
H39A H 0.3477 0.7478 0.2818 0.103 Uiso 1 1 calc R . .
H39B H 0.3921 0.7317 0.4268 0.103 Uiso 1 1 calc R . .
H39C H 0.2556 0.7385 0.3450 0.103 Uiso 1 1 calc R . .
C40 C 0.2117(5) 0.69547(17) 0.1329(5) 0.0638(15) Uani 1 1 d . A .
H40A H 0.1424 0.7063 0.1365 0.096 Uiso 1 1 calc R . .
H40B H 0.1932 0.6724 0.1049 0.096 Uiso 1 1 calc R . .
H40C H 0.2356 0.7072 0.0693 0.096 Uiso 1 1 calc R . .
C41 C 0.2751(4) 0.62445(12) 0.2968(5) 0.0495(11) Uani 1 1 d . . .
H41 H 0.1951 0.6273 0.2257 0.059 Uiso 1 1 calc R A .
C42 C 0.3625(5) 0.61748(16) 0.2298(6) 0.0636(14) Uani 1 1 d . A .
H42A H 0.4415 0.6148 0.2984 0.095 Uiso 1 1 calc R . .
H42B H 0.3616 0.6361 0.1720 0.095 Uiso 1 1 calc R . .
H42C H 0.3394 0.5972 0.1768 0.095 Uiso 1 1 calc R . .
C43 C 0.2726(5) 0.59421(13) 0.3881(6) 0.0662(15) Uani 1 1 d . A .
H43A H 0.2517 0.5739 0.3348 0.099 Uiso 1 1 calc R . .
H43B H 0.2145 0.5985 0.4260 0.099 Uiso 1 1 calc R . .
H43C H 0.3499 0.5916 0.4600 0.099 Uiso 1 1 calc R . .

loop_
_atom_site_aniso_label
_atom_site_aniso_U_11
_atom_site_aniso_U_22
_atom_site_aniso_U_33
_atom_site_aniso_U_23
_atom_site_aniso_U_13
_atom_site_aniso_U_12
Cu1 0.0342(3) 0.0535(3) 0.0463(3) 0.0120(3) 0.0116(2) 0.0031(2)
Cu2 0.0344(3) 0.0391(3) 0.0314(3) 0.0004(2) 0.0060(2) 0.0023(2)
Ga1 0.0351(3) 0.0552(3) 0.0380(3) 0.0018(2) 0.0132(2) 0.0003(2)
P1 0.0342(5) 0.0397(6) 0.0403(6) 0.0007(4) 0.0119(4) 0.0013(4)
P2 0.0329(5) 0.0377(5) 0.0333(5) 0.0017(4) 0.0048(4) 0.0014(4)
C1 0.053(3) 0.111(5) 0.066(4) 0.016(4) 0.031(3) 0.014(3)
C2 0.032(2) 0.053(3) 0.040(2) 0.008(2) -0.0046(18) -0.0064(19)
C3 0.046(3) 0.069(3) 0.051(3) 0.010(3) -0.003(2) -0.019(2)
C4 0.063(4) 0.062(4) 0.076(4) 0.016(3) -0.014(3) -0.024(3)
C5 0.057(4) 0.055(3) 0.094(5) -0.007(3) -0.017(3) -0.005(3)
C6 0.049(3) 0.072(4) 0.076(4) -0.019(3) -0.001(3) 0.004(3)
C7 0.042(3) 0.065(3) 0.046(3) -0.002(2) 0.006(2) -0.001(2)
C8 0.053(3) 0.063(3) 0.050(3) -0.015(2) 0.019(2) -0.006(2)
C9 0.054(3) 0.061(3) 0.098(5) -0.016(3) 0.021(3) -0.001(3)
C10 0.075(5) 0.075(4) 0.129(7) -0.009(4) 0.043(5) 0.014(4)
C11 0.122(7) 0.063(4) 0.105(6) -0.006(4) 0.058(5) 0.021(4)
C12 0.137(7) 0.056(4) 0.074(4) -0.020(3) 0.048(5) -0.009(4)
C13 0.081(4) 0.067(4) 0.060(3) -0.017(3) 0.022(3) -0.012(3)
C14 0.035(2) 0.044(2) 0.041(2) -0.0006(19) 0.0080(18) -0.0082(18)
C15 0.057(3) 0.046(3) 0.063(3) -0.003(2) 0.019(3) -0.011(2)
C16 0.075(4) 0.054(3) 0.073(4) 0.023(3) 0.024(3) -0.006(3)
C17 0.073(4) 0.074(4) 0.051(3) 0.022(3) 0.023(3) -0.004(3)
C18 0.064(3) 0.066(3) 0.044(3) 0.001(2) 0.020(2) -0.002(3)
C19 0.050(3) 0.047(2) 0.040(2) 0.001(2) 0.014(2) 0.000(2)
C20 0.036(2) 0.062(3) 0.031(2) 0.006(2) 0.0071(17) 0.006(2)
C21 0.050(3) 0.074(4) 0.048(3) -0.002(3) 0.014(2) 0.009(3)
C22 0.043(3) 0.111(5) 0.054(3) 0.003(3) 0.021(2) 0.011(3)
C23 0.045(3) 0.108(5) 0.059(3) 0.011(3) 0.017(3) -0.009(3)
C24 0.053(3) 0.074(4) 0.082(4) 0.007(3) 0.025(3) -0.014(3)
C25 0.049(3) 0.061(3) 0.063(3) 0.001(3) 0.020(2) 0.000(2)
C26 0.049(3) 0.055(3) 0.076(4) -0.016(3) 0.021(3) -0.007(2)
C27 0.090(5) 0.046(3) 0.131(7) -0.014(4) 0.027(5) -0.003(3)
C28 0.054(3) 0.084(4) 0.080(4) -0.033(4) 0.016(3) -0.017(3)
C29 0.078(4) 0.067(4) 0.072(4) 0.015(3) 0.042(3) 0.013(3)
C30 0.129(7) 0.084(5) 0.096(6) 0.029(4) 0.063(5) 0.021(5)
C31 0.101(5) 0.111(6) 0.068(4) 0.017(4) 0.047(4) 0.043(5)
C32 0.042(3) 0.047(3) 0.066(3) 0.001(2) 0.000(2) 0.006(2)
C33 0.045(3) 0.061(4) 0.139(7) 0.002(4) 0.029(4) 0.011(3)
C34 0.064(4) 0.074(4) 0.071(4) -0.001(3) -0.002(3) -0.004(3)
C35 0.047(3) 0.060(3) 0.050(3) 0.006(2) 0.018(2) 0.006(2)
C36 0.060(3) 0.076(4) 0.051(3) -0.005(3) 0.019(3) 0.017(3)
C37 0.039(3) 0.083(4) 0.071(4) 0.004(3) 0.020(3) 0.004(3)
C38 0.041(2) 0.051(3) 0.047(3) 0.008(2) 0.010(2) 0.002(2)
C39 0.073(4) 0.043(3) 0.076(4) 0.009(3) 0.015(3) -0.003(3)
C40 0.054(3) 0.083(4) 0.045(3) 0.019(3) 0.010(2) 0.007(3)
C41 0.043(2) 0.050(3) 0.046(3) -0.004(2) 0.007(2) 0.001(2)
C42 0.055(3) 0.071(4) 0.061(3) -0.019(3) 0.019(3) 0.000(3)
C43 0.063(3) 0.042(3) 0.079(4) 0.002(3) 0.012(3) -0.006(2)

loop_
_atom_type_symbol
_atom_type_description
_atom_type_scat_dispersion_real
_atom_type_scat_dispersion_imag
_atom_type_scat_source
C C 0.0033 0.0016 'International Tables Vol C Tables 4.2.6.8 and 6.1.1.4'
H H 0.0000 0.0000 'International Tables Vol C Tables 4.2.6.8 and 6.1.1.4'
P P 0.1023 0.0942 'International Tables Vol C Tables 4.2.6.8 and 6.1.1.4'
S S 0.1246 0.1234 'International Tables Vol C Tables 4.2.6.8 and 6.1.1.4'
Cu Cu 0.3201 1.2651 'International Tables Vol C Tables 4.2.6.8 and 6.1.1.4'
Ga Ga 0.2307 1.6083 'International Tables Vol C Tables 4.2.6.8 and 6.1.1.4'
Se Se -0.0929 2.2259 'International Tables Vol C Tables 4.2.6.8 and 6.1.1.4'

loop_
_exptl_crystal_face_index_h
_exptl_crystal_face_index_k
_exptl_crystal_face_index_l
_exptl_crystal_face_perp_dist
2 1 -2 0.0403
-1 -3 3 0.2058
-3 1 0 0.2462
0 -1 -1 0.1321
0 -1 0 0.1047
0 1 0 0.1243
2 -3 0 0.0777
-1 2 1 0.1630

loop_
_geom_angle_atom_site_label_1
_geom_angle_atom_site_label_2
_geom_angle_atom_site_label_3
_geom_angle
P1 Cu1 Se4 130.98(5)
P1 Cu1 Se1 114.64(14)
Se4 Cu1 Se1 103.18(16)
P1 Cu1 S1 111.99(6)
Se4 Cu1 S1 108.39(6)
Se1 Cu1 S1 6.38(16)
P1 Cu1 S4 133.98(7)
Se4 Cu1 S4 5.49(7)
Se1 Cu1 S4 97.88(17)
S1 Cu1 S4 103.19(8)
P1 Cu1 Se2 108.71(6)
Se4 Cu1 Se2 100.18(5)
Se1 Cu1 Se2 91.13(15)
S1 Cu1 Se2 86.58(6)
S4 Cu1 Se2 101.90(7)
P2 Cu2 S4 133.02(7)
P2 Cu2 S3 122.55(6)
S4 Cu2 S3 102.96(8)
P2 Cu2 Se4 130.83(5)
S4 Cu2 Se4 6.96(8)
S3 Cu2 Se4 106.29(6)
P2 Cu2 Se3 120.37(13)
S4 Cu2 Se3 103.73(14)
S3 Cu2 Se3 5.79(14)
Se4 Cu2 Se3 107.67(13)
C1 Ga1 S2 117.0(2)
C1 Ga1 S3 113.0(2)
S2 Ga1 S3 103.45(8)
C1 Ga1 S1 116.2(2)
S2 Ga1 S1 100.62(9)
S3 Ga1 S1 104.84(7)
C1 Ga1 Se1 119.8(2)
S2 Ga1 Se1 101.99(15)
S3 Ga1 Se1 98.87(16)
S1 Ga1 Se1 5.98(15)
C1 Ga1 Se2 120.2(2)
S2 Ga1 Se2 5.41(9)
S3 Ga1 Se2 105.02(7)
S1 Ga1 Se2 95.21(7)
Se1 Ga1 Se2 96.60(13)
C1 Ga1 Se3 110.9(2)
S2 Ga1 Se3 106.71(14)
S3 Ga1 Se3 3.26(15)
S1 Ga1 Se3 104.10(13)
Se1 Ga1 Se3 98.16(19)
Se2 Ga1 Se3 108.28(13)
C2 S1 Ga1 103.99(16)
C2 S1 Cu1 112.79(18)
Ga1 S1 Cu1 88.38(6)
C2 Se1 Cu1 124.2(4)
C2 Se1 Ga1 106.8(3)
Cu1 Se1 Ga1 86.50(18)
C8 S2 Ga1 107.6(2)
C8 Se2 Ga1 102.32(19)
C8 Se2 Cu1 114.39(19)
Ga1 Se2 Cu1 80.39(5)
C14 S3 Ga1 104.95(17)
C14 S3 Cu2 107.14(16)
Ga1 S3 Cu2 103.24(9)
C14 Se3 Cu2 104.9(3)
C14 Se3 Ga1 98.2(3)
Cu2 Se3 Ga1 94.5(2)
C20 S4 Cu2 100.50(16)
C20 S4 Cu1 99.97(18)
Cu2 S4 Cu1 100.71(10)
C20 Se4 Cu2 104.87(15)
C20 Se4 Cu1 111.54(17)
Cu2 Se4 Cu1 104.98(5)
C32 P1 C26 103.1(2)
C32 P1 C29 105.7(3)
C26 P1 C29 102.8(3)
C32 P1 Cu1 113.18(19)
C26 P1 Cu1 114.2(2)
C29 P1 Cu1 116.40(19)
C35 P2 C41 104.1(2)
C35 P2 C38 110.2(2)
C41 P2 C38 103.7(2)
C35 P2 Cu2 112.06(17)
C41 P2 Cu2 114.82(16)
C38 P2 Cu2 111.46(16)
C7 C2 C3 119.3(5)
C7 C2 Se1 115.8(4)
C3 C2 Se1 124.8(5)
C7 C2 S1 120.8(4)
C3 C2 S1 119.7(4)
C4 C3 C2 120.1(7)
C5 C4 C3 120.3(6)
C6 C5 C4 120.1(6)
C5 C6 C7 120.3(7)
C2 C7 C6 119.9(6)
C9 C8 C13 117.0(6)
C9 C8 Se2 125.8(4)
C13 C8 Se2 116.7(5)
C9 C8 S2 122.8(4)
C13 C8 S2 120.1(5)
C10 C9 C8 120.7(6)
C11 C10 C9 122.2(7)
C12 C11 C10 118.2(7)
C11 C12 C13 121.0(7)
C12 C13 C8 120.9(7)
C19 C14 C15 119.2(5)
C19 C14 Se3 130.1(4)
C15 C14 Se3 110.8(4)
C19 C14 S3 122.0(4)
C15 C14 S3 118.8(4)
C16 C15 C14 119.9(5)
C17 C16 C15 120.4(5)
C16 C17 C18 120.1(5)
C17 C18 C19 120.5(5)
C18 C19 C14 119.9(5)
C21 C20 C25 118.1(5)
C21 C20 Se4 121.1(4)
C25 C20 Se4 120.8(4)
C21 C20 S4 114.4(4)
C25 C20 S4 127.6(4)
C20 C21 C22 120.6(6)
C23 C22 C21 120.2(6)
C24 C23 C22 120.0(6)
C23 C24 C25 119.8(6)
C24 C25 C20 121.4(6)
C27 C26 C28 110.3(5)
C27 C26 P1 118.1(5)
C28 C26 P1 110.3(4)
C31 C29 C30 110.9(6)
C31 C29 P1 112.9(5)
C30 C29 P1 116.6(5)
C33 C32 C34 113.3(5)
C33 C32 P1 112.2(4)
C34 C32 P1 108.9(4)
C36 C35 C37 111.0(5)
C36 C35 P2 112.4(4)
C37 C35 P2 115.3(4)
C39 C38 C40 111.3(4)
C39 C38 P2 110.9(4)
C40 C38 P2 117.3(4)
C42 C41 C43 110.5(5)
C42 C41 P2 111.0(4)
C43 C41 P2 109.6(4)

loop_
_geom_bond_atom_site_label_1
_geom_bond_atom_site_label_2
_geom_bond_distance
Cu1 P1 2.2472(13)
Cu1 Se4 2.3257(14)
Cu1 Se1 2.441(5)
Cu1 S1 2.4720(18)
Cu1 S4 2.488(3)
Cu1 Se2 2.705(2)
Cu2 P2 2.2227(12)
Cu2 S4 2.298(3)
Cu2 S3 2.317(2)
Cu2 Se4 2.3223(14)
Cu2 Se3 2.412(5)
Ga1 C1 1.960(6)
Ga1 S2 2.290(3)
Ga1 S3 2.291(2)
Ga1 S1 2.3314(19)
Ga1 Se1 2.448(6)
Ga1 Se2 2.479(2)
Ga1 Se3 2.508(6)
S1 C2 1.858(6)
Se1 C2 1.636(8)
S2 C8 1.869(6)
Se2 C8 1.807(6)
S3 C14 1.826(5)
Se3 C14 1.782(7)
S4 C20 1.990(6)
Se4 C20 1.826(5)
P1 C32 1.849(5)
P1 C26 1.849(5)
P1 C29 1.861(6)
P2 C35 1.841(5)
P2 C41 1.845(5)
P2 C38 1.860(5)
C2 C7 1.386(7)
C2 C3 1.392(7)
C3 C4 1.387(9)
C4 C5 1.376(11)
C5 C6 1.371(10)
C6 C7 1.396(8)
C8 C9 1.392(8)
C8 C13 1.399(8)
C9 C10 1.380(9)
C10 C11 1.372(11)
C11 C12 1.362(12)
C12 C13 1.398(10)
C14 C19 1.389(7)
C14 C15 1.394(7)
C15 C16 1.390(8)
C16 C17 1.370(9)
C17 C18 1.372(8)
C18 C19 1.389(7)
C20 C21 1.387(7)
C20 C25 1.398(7)
C21 C22 1.393(8)
C22 C23 1.381(10)
C23 C24 1.377(9)
C24 C25 1.379(8)
C26 C27 1.524(9)
C26 C28 1.539(8)
C29 C31 1.462(9)
C29 C30 1.529(9)
C32 C33 1.502(9)
C32 C34 1.538(8)
C35 C36 1.530(8)
C35 C37 1.540(7)
C38 C39 1.534(7)
C38 C40 1.550(7)
C41 C42 1.528(8)
C41 C43 1.553(7)
